data_4501708
loop_
_publ_author_name
'Chatterjee, Tanmay'
'Sarma, Monima'
'Das, Samar K.'

_publ_section_title
;
 Supramolecular Architectures from Ammonium-Crown Ether Inclusion
 Complexes in Polyoxometalate Association: Synthesis, Structure, and
 Spectroscopy
;
_journal_issue 7
_journal_name_full 'Crystal Growth &amp; Design'
_journal_page_first 3149
_journal_paper_doi 10.1021/cg100292u
_journal_volume 10
_journal_year 2010
_chemical_formula_moiety '(Mo6 O19),(C16 H24 O6),(C16 H36 N),(NH4)'
_chemical_formula_sum 'C32 H64 Mo6 N2 O25'
_chemical_formula_weight 1452.49
_chemical_name_systematic
; 
 ? 
;
_space_group_IT_number 2
_symmetry_cell_setting triclinic
_symmetry_space_group_name_Hall '-P 1'
_symmetry_space_group_name_H-M 'P -1'
_atom_sites_solution_hydrogens geom
_atom_sites_solution_primary direct
_atom_sites_solution_secondary difmap
_audit_creation_method SHELXL-97
_cell_angle_alpha 73.125(4)
_cell_angle_beta 73.409(4)
_cell_angle_gamma 85.848(4)
_cell_formula_units_Z 2
_cell_length_a 11.453(3)
_cell_length_b 11.792(3)
_cell_length_c 19.729(5)
_cell_measurement_reflns_used 8655
_cell_measurement_temperature 298(2)
_cell_measurement_theta_max 25.99
_cell_measurement_theta_min 2.25
_cell_volume 2443.4(11)
_computing_cell_refinement 'Bruker SMART'
_computing_data_collection 'Bruker SMART'
_computing_data_reduction 'Bruker SAINT'
_computing_molecular_graphics 'Bruker SHELXTL'
_computing_publication_material 'Bruker SHELXTL'
_computing_structure_refinement 'SHELXL-97 (Sheldrick, 1997)'
_computing_structure_solution 'SHELXS-97 (Sheldrick, 1990)'
_diffrn_ambient_temperature 298(2)
_diffrn_measured_fraction_theta_full 0.997
_diffrn_measured_fraction_theta_max 0.997
_diffrn_measurement_device_type 'CCD Area Detector'
_diffrn_measurement_method 'Phi and Omega Scans'
_diffrn_radiation_monochromator graphite
_diffrn_radiation_source 'fine-focus sealed tube'
_diffrn_radiation_type MoK\a
_diffrn_radiation_wavelength 0.71073
_diffrn_reflns_av_R_equivalents 0.0304
_diffrn_reflns_av_sigmaI/netI 0.0361
_diffrn_reflns_limit_h_max 13
_diffrn_reflns_limit_h_min -13
_diffrn_reflns_limit_k_max 14
_diffrn_reflns_limit_k_min -14
_diffrn_reflns_limit_l_max 23
_diffrn_reflns_limit_l_min -23
_diffrn_reflns_number 23365
_diffrn_reflns_theta_full 25.00
_diffrn_reflns_theta_max 25.00
_diffrn_reflns_theta_min 1.80
_exptl_absorpt_coefficient_mu 1.576
_exptl_absorpt_correction_T_max 0.8334
_exptl_absorpt_correction_T_min 0.7035
_exptl_absorpt_correction_type empirical
_exptl_absorpt_process_details 'Bruker SADABS'
_exptl_crystal_colour Orange
_exptl_crystal_density_diffrn 1.974
_exptl_crystal_density_meas ?
_exptl_crystal_density_method 'not measured'
_exptl_crystal_description Block
_exptl_crystal_F_000 1444
_exptl_crystal_size_max 0.24
_exptl_crystal_size_mid 0.18
_exptl_crystal_size_min 0.12
_refine_diff_density_max 0.589
_refine_diff_density_min -0.651
_refine_diff_density_rms 0.088
_refine_ls_extinction_method none
_refine_ls_goodness_of_fit_ref 1.018
_refine_ls_hydrogen_treatment mixed
_refine_ls_matrix_type full
_refine_ls_number_parameters 606
_refine_ls_number_reflns 8593
_refine_ls_number_restraints 0
_refine_ls_restrained_S_all 1.018
_refine_ls_R_factor_all 0.0480
_refine_ls_R_factor_gt 0.0330
_refine_ls_shift/su_max 0.001
_refine_ls_shift/su_mean 0.000
_refine_ls_structure_factor_coef Fsqd
_refine_ls_weighting_details 'calc w=1/[\s^2^(Fo^2^)+(0.0369P)^2^+0.3189P] where P=(Fo^2^+2Fc^2^)/3'
_refine_ls_weighting_scheme calc
_refine_ls_wR_factor_gt 0.0721
_refine_ls_wR_factor_ref 0.0779
_reflns_number_gt 6631
_reflns_number_total 8593
_reflns_threshold_expression >2sigma(I)
_cod_data_source_file cg100292u_si_002.cif
_cod_data_source_block NH4-B18C6-Mo6
_cod_depositor_comments
;
The following automatic conversions were performed:

'_symmetry_cell_setting' value 'Triclinic' changed to 'triclinic'
according to /home/saulius/struct/CIF-dictionaries/cif_core.dic
dictionary named 'cif_core.dic' version 2.4.2 from
2011-04-26.

'_exptl_absorpt_correction_type' value 'Empirical'
changed to 'empirical' according to
/home/saulius/struct/CIF-dictionaries/cif_core.dic dictionary named
'cif_core.dic' version 2.4.2 from 2011-04-26.

Automatic conversion script
Id: cif_fix_values 1715 2011-07-08 13:25:40Z adriana 

The following automatic conversions were performed:

'_exptl_crystal_density_meas' value 'None' was changed to '?' - the
value is perceived as not measured.

Automatic conversion script
Id: cif_fix_values 3008 2015-01-20 13:52:24Z robertas 
;
_cod_original_cell_volume 2443.5(10)
_cod_original_sg_symbol_H-M P-1
_cod_database_code 4501708

loop_
_symmetry_equiv_pos_as_xyz
'x, y, z'
'-x, -y, -z'

loop_
_atom_site_label
_atom_site_type_symbol
_atom_site_fract_x
_atom_site_fract_y
_atom_site_fract_z
_atom_site_U_iso_or_equiv
_atom_site_adp_type
_atom_site_occupancy
_atom_site_symmetry_multiplicity
_atom_site_calc_flag
_atom_site_refinement_flags
C1 C 0.9806(4) 0.5144(4) 0.1024(2) 0.0465(11) Uani 1 1 d .
C2 C 1.0564(5) 0.4177(4) 0.1062(3) 0.0611(14) Uani 1 1 d .
H2 H 1.0298 0.3465 0.1419 0.073 Uiso 1 1 calc R
C3 C 1.1713(5) 0.4255(5) 0.0575(3) 0.0701(15) Uani 1 1 d .
H3 H 1.2211 0.3593 0.0600 0.084 Uiso 1 1 calc R
C4 C 1.2116(5) 0.5292(5) 0.0062(3) 0.0648(14) Uani 1 1 d .
H4 H 1.2892 0.5345 -0.0263 0.078 Uiso 1 1 calc R
C5 C 1.1375(4) 0.6270(4) 0.0021(3) 0.0560(12) Uani 1 1 d .
H5 H 1.1661 0.6985 -0.0327 0.067 Uiso 1 1 calc R
C6 C 1.0221(4) 0.6200(4) 0.0488(2) 0.0418(10) Uani 1 1 d .
C7 C 0.9768(4) 0.8170(4) -0.0130(2) 0.0524(12) Uani 1 1 d .
H7A H 1.0015 0.7969 -0.0593 0.063 Uiso 1 1 calc R
H7B H 1.0457 0.8544 -0.0082 0.063 Uiso 1 1 calc R
C8 C 0.8733(4) 0.9000(4) -0.0124(2) 0.0512(12) Uani 1 1 d .
H8A H 0.8458 0.9164 0.0350 0.061 Uiso 1 1 calc R
H8B H 0.8995 0.9742 -0.0501 0.061 Uiso 1 1 calc R
C9 C 0.6871(5) 0.9337(5) -0.0438(3) 0.0767(16) Uani 1 1 d .
H9A H 0.7217 0.9915 -0.0907 0.092 Uiso 1 1 calc R
H9B H 0.6591 0.9752 -0.0063 0.092 Uiso 1 1 calc R
C10 C 0.5841(5) 0.8705(5) -0.0482(3) 0.0818(18) Uani 1 1 d .
H10A H 0.5266 0.9272 -0.0665 0.098 Uiso 1 1 calc R
H10B H 0.6135 0.8225 -0.0820 0.098 Uiso 1 1 calc R
C11 C 0.4315(5) 0.7265(5) 0.0240(3) 0.0818(18) Uani 1 1 d .
H11A H 0.4632 0.6773 -0.0087 0.098 Uiso 1 1 calc R
H11B H 0.3691 0.7768 0.0065 0.098 Uiso 1 1 calc R
C12 C 0.3771(5) 0.6504(6) 0.0994(3) 0.094(2) Uani 1 1 d .
H12A H 0.3543 0.6980 0.1338 0.112 Uiso 1 1 calc R
H12B H 0.3046 0.6107 0.1011 0.112 Uiso 1 1 calc R
C13 C 0.4260(6) 0.4695(6) 0.1734(4) 0.094(2) Uani 1 1 d .
H13A H 0.3748 0.4245 0.1587 0.113 Uiso 1 1 calc R
H13B H 0.3753 0.4935 0.2154 0.113 Uiso 1 1 calc R
C14 C 0.5170(8) 0.3940(7) 0.1963(4) 0.128(3) Uani 1 1 d .
H14A H 0.4813 0.3453 0.2462 0.154 Uiso 1 1 calc R
H14B H 0.5409 0.3414 0.1651 0.154 Uiso 1 1 calc R
C15 C 0.7047(6) 0.3868(7) 0.2228(5) 0.161(4) Uani 1 1 d .
H15A H 0.6795 0.3830 0.2747 0.194 Uiso 1 1 calc R
H15B H 0.6994 0.3063 0.2207 0.194 Uiso 1 1 calc R
C16 C 0.8154(6) 0.4111(6) 0.2018(4) 0.124(3) Uani 1 1 d .
H16A H 0.8569 0.3453 0.1852 0.149 Uiso 1 1 calc R
H16B H 0.8392 0.4111 0.2452 0.149 Uiso 1 1 calc R
C17 C 0.3444(3) 0.7602(3) 0.5240(2) 0.0366(9) Uani 1 1 d .
H17A H 0.3954 0.8294 0.4953 0.044 Uiso 1 1 calc R
H17B H 0.3031 0.7725 0.5716 0.044 Uiso 1 1 calc R
C18 C 0.4260(4) 0.6539(4) 0.5363(2) 0.0434(10) Uani 1 1 d .
H18A H 0.4665 0.6382 0.4895 0.052 Uiso 1 1 calc R
H18B H 0.3776 0.5846 0.5683 0.052 Uiso 1 1 calc R
C19 C 0.5202(4) 0.6782(4) 0.5711(2) 0.0457(11) Uani 1 1 d .
H19A H 0.5627 0.7518 0.5408 0.055 Uiso 1 1 calc R
H19B H 0.4786 0.6888 0.6191 0.055 Uiso 1 1 calc R
C20 C 0.6119(4) 0.5816(4) 0.5802(3) 0.0583(13) Uani 1 1 d .
H20A H 0.5715 0.5100 0.6137 0.087 Uiso 1 1 calc R
H20B H 0.6716 0.6046 0.5995 0.087 Uiso 1 1 calc R
H20C H 0.6514 0.5684 0.5332 0.087 Uiso 1 1 calc R
C21 C 0.1626(3) 0.6484(3) 0.5277(2) 0.0391(10) Uani 1 1 d .
H21A H 0.1021 0.6500 0.5016 0.047 Uiso 1 1 calc R
H21B H 0.2090 0.5764 0.5268 0.047 Uiso 1 1 calc R
C22 C 0.0967(4) 0.6410(4) 0.6071(2) 0.0520(12) Uani 1 1 d .
H22A H 0.0576 0.7159 0.6101 0.062 Uiso 1 1 calc R
H22B H 0.1546 0.6256 0.6362 0.062 Uiso 1 1 calc R
C23 C 0.0017(5) 0.5425(4) 0.6375(3) 0.0633(14) Uani 1 1 d .
H23A H -0.0573 0.5610 0.6091 0.076 Uiso 1 1 calc R
H23B H 0.0414 0.4695 0.6306 0.076 Uiso 1 1 calc R
C24 C -0.0643(5) 0.5225(5) 0.7170(3) 0.0747(16) Uani 1 1 d .
H24A H -0.0089 0.4916 0.7463 0.112 Uiso 1 1 calc R
H24B H -0.1298 0.4668 0.7305 0.112 Uiso 1 1 calc R
H24C H -0.0965 0.5962 0.7255 0.112 Uiso 1 1 calc R
C25 C 0.1763(3) 0.8670(3) 0.4800(2) 0.0394(10) Uani 1 1 d .
H25A H 0.1055 0.8581 0.4642 0.047 Uiso 1 1 calc R
H25B H 0.1471 0.8785 0.5288 0.047 Uiso 1 1 calc R
C26 C 0.2464(4) 0.9766(4) 0.4279(3) 0.0544(12) Uani 1 1 d .
H26A H 0.3121 0.9910 0.4465 0.065 Uiso 1 1 calc R
H26B H 0.2825 0.9629 0.3802 0.065 Uiso 1 1 calc R
C27 C 0.1684(4) 1.0841(4) 0.4187(3) 0.0614(14) Uani 1 1 d .
H27A H 0.1363 1.1011 0.4658 0.074 Uiso 1 1 calc R
H27B H 0.1001 1.0686 0.4027 0.074 Uiso 1 1 calc R
C28 C 0.2394(5) 1.1902(4) 0.3631(4) 0.094(2) Uani 1 1 d .
H28A H 0.3137 1.1984 0.3747 0.141 Uiso 1 1 calc R
H28B H 0.1916 1.2602 0.3644 0.141 Uiso 1 1 calc R
H28C H 0.2582 1.1797 0.3147 0.141 Uiso 1 1 calc R
C29 C 0.3114(3) 0.7393(4) 0.4095(2) 0.0375(9) Uani 1 1 d .
H29A H 0.3710 0.8029 0.3837 0.045 Uiso 1 1 calc R
H29B H 0.3554 0.6653 0.4154 0.045 Uiso 1 1 calc R
C30 C 0.2293(4) 0.7402(4) 0.3616(2) 0.0516(12) Uani 1 1 d .
H30A H 0.1751 0.8073 0.3616 0.062 Uiso 1 1 calc R
H30B H 0.1798 0.6685 0.3817 0.062 Uiso 1 1 calc R
C31 C 0.3029(4) 0.7480(5) 0.2831(2) 0.0647(15) Uani 1 1 d .
H31A H 0.2511 0.7251 0.2579 0.078 Uiso 1 1 calc R
H31B H 0.3689 0.6917 0.2843 0.078 Uiso 1 1 calc R
C32 C 0.3561(5) 0.8704(5) 0.2391(3) 0.0838(18) Uani 1 1 d .
H32A H 0.2913 0.9265 0.2364 0.126 Uiso 1 1 calc R
H32B H 0.4015 0.8690 0.1902 0.126 Uiso 1 1 calc R
H32C H 0.4091 0.8932 0.2629 0.126 Uiso 1 1 calc R
Mo1 Mo 0.94236(3) 1.05980(3) 0.27316(2) 0.03806(10) Uani 1 1 d .
Mo2 Mo 0.87291(3) 0.79767(3) 0.390344(18) 0.03585(10) Uani 1 1 d .
Mo3 Mo 0.96937(3) 0.82574(3) 0.212520(19) 0.03742(10) Uani 1 1 d .
Mo4 Mo 0.65742(3) 0.98773(3) 0.363328(19) 0.03676(10) Uani 1 1 d .
Mo5 Mo 0.75122(3) 1.01586(3) 0.186744(18) 0.03736(10) Uani 1 1 d .
Mo6 Mo 0.68589(3) 0.75232(3) 0.303857(19) 0.03650(10) Uani 1 1 d .
N1 N 0.6791(5) 0.6935(5) 0.1221(3) 0.0517(11) Uani 1 1 d .
N2 N 0.2485(3) 0.7532(3) 0.48541(17) 0.0343(7) Uani 1 1 d .
O1 O 0.8654(3) 0.5155(3) 0.14669(16) 0.0551(8) Uani 1 1 d .
O2 O 0.9409(3) 0.7117(2) 0.04709(14) 0.0442(7) Uani 1 1 d .
O3 O 0.7759(3) 0.8501(3) -0.02590(16) 0.0522(8) Uani 1 1 d .
O4 O 0.5264(3) 0.7979(3) 0.02253(19) 0.0730(10) Uani 1 1 d .
O5 O 0.4649(4) 0.5660(5) 0.1186(3) 0.1243(19) Uani 1 1 d .
O6 O 0.6166(4) 0.4451(3) 0.1955(2) 0.0935(14) Uani 1 1 d .
O7 O 1.0304(3) 1.1736(3) 0.26482(17) 0.0562(8) Uani 1 1 d .
O8 O 0.9599(2) 0.9445(2) 0.36184(14) 0.0398(7) Uani 1 1 d .
O9 O 0.7854(2) 1.0963(2) 0.33788(15) 0.0428(7) Uani 1 1 d .
O10 O 0.8651(2) 1.1200(2) 0.19578(14) 0.0424(7) Uani 1 1 d .
O11 O 1.0431(2) 0.9680(2) 0.21819(14) 0.0417(7) Uani 1 1 d .
O12 O 1.0871(3) 0.7724(3) 0.15829(16) 0.0561(8) Uani 1 1 d .
O13 O 0.9887(2) 0.7573(2) 0.31025(14) 0.0393(7) Uani 1 1 d .
O14 O 0.9161(3) 0.7182(3) 0.46434(15) 0.0528(8) Uani 1 1 d .
O15 O 0.7310(2) 0.8799(2) 0.43129(14) 0.0412(7) Uani 1 1 d .
O16 O 0.5406(2) 1.0434(3) 0.41691(16) 0.0526(8) Uani 1 1 d .
O17 O 0.6358(2) 1.0572(2) 0.26542(15) 0.0423(7) Uani 1 1 d .
O18 O 0.7112(3) 1.0941(3) 0.11104(16) 0.0564(8) Uani 1 1 d .
O19 O 0.8947(2) 0.9332(2) 0.14543(14) 0.0418(7) Uani 1 1 d .
O20 O 0.8399(2) 0.7172(2) 0.23878(15) 0.0425(7) Uani 1 1 d .
O21 O 0.7591(2) 0.6915(2) 0.38216(14) 0.0420(7) Uani 1 1 d .
O22 O 0.5836(2) 0.8451(2) 0.35832(14) 0.0403(7) Uani 1 1 d .
O23 O 0.6673(2) 0.8676(2) 0.21425(14) 0.0424(7) Uani 1 1 d .
O24 O 0.5962(3) 0.6412(3) 0.31057(17) 0.0568(8) Uani 1 1 d .
O25 O 0.8122(2) 0.9062(2) 0.28842(12) 0.0284(5) Uani 1 1 d .
H1N H 0.618(6) 0.632(6) 0.136(4) 0.14(3) Uiso 1 1 d .
H2N H 0.683(5) 0.743(6) 0.145(3) 0.11(3) Uiso 1 1 d .
H3N H 0.669(7) 0.730(7) 0.075(5) 0.17(4) Uiso 1 1 d .
H4N H 0.742(5) 0.674(4) 0.112(3) 0.054(19) Uiso 1 1 d .

loop_
_atom_site_aniso_label
_atom_site_aniso_U_11
_atom_site_aniso_U_22
_atom_site_aniso_U_33
_atom_site_aniso_U_23
_atom_site_aniso_U_13
_atom_site_aniso_U_12
C1 0.054(3) 0.046(3) 0.046(3) -0.015(2) -0.020(2) -0.003(2)
C2 0.083(4) 0.044(3) 0.066(3) -0.017(2) -0.035(3) 0.007(3)
C3 0.073(4) 0.073(4) 0.087(4) -0.048(3) -0.036(3) 0.023(3)
C4 0.054(3) 0.086(4) 0.067(4) -0.039(3) -0.020(3) 0.009(3)
C5 0.054(3) 0.061(3) 0.053(3) -0.017(2) -0.013(2) -0.006(3)
C6 0.048(3) 0.043(3) 0.041(2) -0.016(2) -0.017(2) -0.001(2)
C7 0.060(3) 0.046(3) 0.043(3) -0.003(2) -0.007(2) -0.015(2)
C8 0.076(3) 0.034(3) 0.038(3) -0.001(2) -0.015(2) -0.008(2)
C9 0.087(4) 0.058(4) 0.075(4) 0.002(3) -0.031(3) 0.016(3)
C10 0.079(4) 0.089(4) 0.076(4) -0.002(3) -0.042(3) 0.011(3)
C11 0.078(4) 0.100(5) 0.074(4) -0.014(3) -0.041(3) -0.006(4)
C12 0.061(4) 0.141(6) 0.080(4) -0.024(4) -0.027(3) -0.013(4)
C13 0.066(4) 0.103(6) 0.111(6) -0.028(4) -0.016(4) -0.021(4)
C14 0.130(7) 0.104(6) 0.107(6) 0.032(5) -0.019(5) -0.035(6)
C15 0.073(5) 0.136(7) 0.168(8) 0.108(6) -0.017(5) -0.016(5)
C16 0.079(5) 0.099(5) 0.139(6) 0.076(5) -0.049(4) -0.029(4)
C17 0.032(2) 0.042(2) 0.041(2) -0.0169(19) -0.0125(18) -0.0015(18)
C18 0.040(2) 0.045(3) 0.051(3) -0.018(2) -0.016(2) 0.003(2)
C19 0.046(3) 0.042(3) 0.054(3) -0.012(2) -0.023(2) 0.003(2)
C20 0.056(3) 0.045(3) 0.079(4) -0.013(3) -0.032(3) 0.006(2)
C21 0.032(2) 0.039(2) 0.047(3) -0.012(2) -0.0113(19) -0.0026(18)
C22 0.050(3) 0.052(3) 0.049(3) -0.012(2) -0.006(2) -0.008(2)
C23 0.069(3) 0.044(3) 0.061(3) -0.005(2) -0.002(3) -0.008(3)
C24 0.077(4) 0.058(3) 0.062(4) 0.001(3) 0.005(3) -0.007(3)
C25 0.032(2) 0.046(3) 0.044(2) -0.018(2) -0.0118(19) 0.0070(19)
C26 0.047(3) 0.042(3) 0.069(3) -0.011(2) -0.011(2) 0.001(2)
C27 0.064(3) 0.051(3) 0.084(4) -0.023(3) -0.041(3) 0.007(3)
C28 0.095(5) 0.042(3) 0.147(6) 0.001(4) -0.062(4) -0.006(3)
C29 0.031(2) 0.044(2) 0.041(2) -0.0185(19) -0.0081(18) 0.0008(18)
C30 0.040(3) 0.075(3) 0.043(3) -0.020(2) -0.012(2) -0.004(2)
C31 0.048(3) 0.109(5) 0.046(3) -0.030(3) -0.020(2) 0.007(3)
C32 0.060(4) 0.118(5) 0.056(3) 0.000(3) -0.014(3) -0.001(3)
Mo1 0.0382(2) 0.0336(2) 0.0430(2) -0.00758(16) -0.01328(17) -0.00855(16)
Mo2 0.0366(2) 0.0385(2) 0.03209(19) -0.00370(15) -0.01498(16) -0.00060(16)
Mo3 0.0333(2) 0.0416(2) 0.0362(2) -0.01273(16) -0.00699(16) 0.00450(16)
Mo4 0.0334(2) 0.0403(2) 0.0380(2) -0.01588(17) -0.00801(16) 0.00338(16)
Mo5 0.0407(2) 0.0386(2) 0.0330(2) -0.00491(16) -0.01627(17) 0.00237(16)
Mo6 0.0354(2) 0.0340(2) 0.0423(2) -0.01084(16) -0.01220(17) -0.00690(16)
N1 0.058(3) 0.051(3) 0.046(3) -0.014(2) -0.014(2) 0.004(3)
N2 0.0279(17) 0.0354(19) 0.043(2) -0.0136(15) -0.0122(15) 0.0010(14)
O1 0.058(2) 0.0459(19) 0.0488(19) 0.0030(15) -0.0111(16) -0.0049(16)
O2 0.0524(18) 0.0370(17) 0.0373(16) -0.0042(13) -0.0083(14) -0.0051(14)
O3 0.064(2) 0.0405(18) 0.0518(19) -0.0081(14) -0.0219(16) 0.0032(15)
O4 0.071(2) 0.086(3) 0.067(2) -0.012(2) -0.035(2) -0.002(2)
O5 0.077(3) 0.152(5) 0.106(4) 0.047(3) -0.041(3) -0.038(3)
O6 0.057(2) 0.062(3) 0.130(4) 0.019(2) -0.021(2) -0.008(2)
O7 0.057(2) 0.0442(18) 0.069(2) -0.0105(16) -0.0223(17) -0.0188(15)
O8 0.0380(16) 0.0431(17) 0.0430(16) -0.0129(13) -0.0164(13) -0.0054(13)
O9 0.0458(17) 0.0368(16) 0.0505(17) -0.0196(14) -0.0125(14) -0.0034(13)
O10 0.0452(17) 0.0342(16) 0.0414(16) -0.0004(13) -0.0110(14) -0.0057(13)
O11 0.0307(15) 0.0463(18) 0.0436(17) -0.0099(13) -0.0043(13) -0.0070(13)
O12 0.0449(18) 0.070(2) 0.0536(19) -0.0272(17) -0.0075(15) 0.0123(16)
O13 0.0356(15) 0.0394(16) 0.0428(16) -0.0089(13) -0.0151(13) 0.0068(12)
O14 0.0511(19) 0.059(2) 0.0428(18) 0.0024(15) -0.0213(15) 0.0004(15)
O15 0.0393(16) 0.0517(18) 0.0321(15) -0.0111(13) -0.0097(13) -0.0010(13)
O16 0.0422(18) 0.062(2) 0.0545(19) -0.0270(16) -0.0066(15) 0.0103(15)
O17 0.0384(16) 0.0438(17) 0.0453(17) -0.0121(14) -0.0154(13) 0.0100(13)
O18 0.062(2) 0.060(2) 0.0459(18) -0.0016(15) -0.0277(16) 0.0072(16)
O19 0.0418(16) 0.0499(18) 0.0322(15) -0.0120(13) -0.0086(13) 0.0042(13)
O20 0.0451(17) 0.0377(16) 0.0501(18) -0.0217(14) -0.0131(14) 0.0035(13)
O21 0.0441(17) 0.0334(16) 0.0424(16) 0.0018(13) -0.0134(14) -0.0068(13)
O22 0.0290(15) 0.0468(17) 0.0451(17) -0.0146(14) -0.0073(13) -0.0053(12)
O23 0.0410(16) 0.0503(18) 0.0429(17) -0.0168(14) -0.0179(13) -0.0023(13)
O24 0.053(2) 0.0480(19) 0.074(2) -0.0200(17) -0.0179(17) -0.0152(15)
O25 0.0285(13) 0.0283(13) 0.0290(13) -0.0065(11) -0.0099(11) -0.0018(10)

loop_
_atom_type_symbol
_atom_type_description
_atom_type_scat_dispersion_real
_atom_type_scat_dispersion_imag
_atom_type_scat_source
C C 0.0033 0.0016 'International Tables Vol C Tables 4.2.6.8 and 6.1.1.4'
H H 0.0000 0.0000 'International Tables Vol C Tables 4.2.6.8 and 6.1.1.4'
N N 0.0061 0.0033 'International Tables Vol C Tables 4.2.6.8 and 6.1.1.4'
O O 0.0106 0.0060 'International Tables Vol C Tables 4.2.6.8 and 6.1.1.4'
Mo Mo -1.6832 0.6857 'International Tables Vol C Tables 4.2.6.8 and 6.1.1.4'

loop_
_geom_angle_atom_site_label_1
_geom_angle_atom_site_label_2
_geom_angle_atom_site_label_3
_geom_angle
O1 C1 C2 125.4(4)
O1 C1 C6 115.9(4)
C2 C1 C6 118.8(5)
C1 C2 C3 120.7(5)
C1 C2 H2 119.6
C3 C2 H2 119.6
C4 C3 C2 120.1(5)
C4 C3 H3 120.0
C2 C3 H3 120.0
C3 C4 C5 120.0(5)
C3 C4 H4 120.0
C5 C4 H4 120.0
C6 C5 C4 120.6(5)
C6 C5 H5 119.7
C4 C5 H5 119.7
C5 C6 O2 124.6(4)
C5 C6 C1 119.8(4)
O2 C6 C1 115.7(4)
O2 C7 C8 109.4(4)
O2 C7 H7A 109.8
C8 C7 H7A 109.8
O2 C7 H7B 109.8
C8 C7 H7B 109.8
H7A C7 H7B 108.2
O3 C8 C7 110.2(4)
O3 C8 H8A 109.6
C7 C8 H8A 109.6
O3 C8 H8B 109.6
C7 C8 H8B 109.6
H8A C8 H8B 108.1
O3 C9 C10 108.6(4)
O3 C9 H9A 110.0
C10 C9 H9A 110.0
O3 C9 H9B 110.0
C10 C9 H9B 110.0
H9A C9 H9B 108.4
O4 C10 C9 108.8(4)
O4 C10 H10A 109.9
C9 C10 H10A 109.9
O4 C10 H10B 109.9
C9 C10 H10B 109.9
H10A C10 H10B 108.3
O4 C11 C12 111.0(4)
O4 C11 H11A 109.4
C12 C11 H11A 109.4
O4 C11 H11B 109.4
C12 C11 H11B 109.4
H11A C11 H11B 108.0
O5 C12 C11 107.9(5)
O5 C12 H12A 110.1
C11 C12 H12A 110.1
O5 C12 H12B 110.1
C11 C12 H12B 110.1
H12A C12 H12B 108.4
O5 C13 C14 116.0(6)
O5 C13 H13A 108.3
C14 C13 H13A 108.3
O5 C13 H13B 108.3
C14 C13 H13B 108.3
H13A C13 H13B 107.4
O6 C14 C13 116.9(6)
O6 C14 H14A 108.1
C13 C14 H14A 108.1
O6 C14 H14B 108.1
C13 C14 H14B 108.1
H14A C14 H14B 107.3
C16 C15 O6 128.0(6)
C16 C15 H15A 105.3
O6 C15 H15A 105.3
C16 C15 H15B 105.3
O6 C15 H15B 105.3
H15A C15 H15B 106.0
C15 C16 O1 122.9(6)
C15 C16 H16A 106.6
O1 C16 H16A 106.6
C15 C16 H16B 106.6
O1 C16 H16B 106.6
H16A C16 H16B 106.6
C18 C17 N2 116.3(3)
C18 C17 H17A 108.2
N2 C17 H17A 108.2
C18 C17 H17B 108.2
N2 C17 H17B 108.2
H17A C17 H17B 107.4
C17 C18 C19 109.4(3)
C17 C18 H18A 109.8
C19 C18 H18A 109.8
C17 C18 H18B 109.8
C19 C18 H18B 109.8
H18A C18 H18B 108.2
C20 C19 C18 113.6(4)
C20 C19 H19A 108.8
C18 C19 H19A 108.8
C20 C19 H19B 108.8
C18 C19 H19B 108.8
H19A C19 H19B 107.7
C19 C20 H20A 109.5
C19 C20 H20B 109.5
H20A C20 H20B 109.5
C19 C20 H20C 109.5
H20A C20 H20C 109.5
H20B C20 H20C 109.5
C22 C21 N2 116.6(3)
C22 C21 H21A 108.1
N2 C21 H21A 108.1
C22 C21 H21B 108.1
N2 C21 H21B 108.1
H21A C21 H21B 107.3
C21 C22 C23 109.7(4)
C21 C22 H22A 109.7
C23 C22 H22A 109.7
C21 C22 H22B 109.7
C23 C22 H22B 109.7
H22A C22 H22B 108.2
C24 C23 C22 114.3(4)
C24 C23 H23A 108.7
C22 C23 H23A 108.7
C24 C23 H23B 108.7
C22 C23 H23B 108.7
H23A C23 H23B 107.6
C23 C24 H24A 109.5
C23 C24 H24B 109.5
H24A C24 H24B 109.5
C23 C24 H24C 109.5
H24A C24 H24C 109.5
H24B C24 H24C 109.5
C26 C25 N2 114.7(3)
C26 C25 H25A 108.6
N2 C25 H25A 108.6
C26 C25 H25B 108.6
N2 C25 H25B 108.6
H25A C25 H25B 107.6
C27 C26 C25 112.7(4)
C27 C26 H26A 109.0
C25 C26 H26A 109.0
C27 C26 H26B 109.0
C25 C26 H26B 109.0
H26A C26 H26B 107.8
C26 C27 C28 111.4(4)
C26 C27 H27A 109.3
C28 C27 H27A 109.3
C26 C27 H27B 109.3
C28 C27 H27B 109.3
H27A C27 H27B 108.0
C27 C28 H28A 109.5
C27 C28 H28B 109.5
H28A C28 H28B 109.5
C27 C28 H28C 109.5
H28A C28 H28C 109.5
H28B C28 H28C 109.5
C30 C29 N2 115.8(3)
C30 C29 H29A 108.3
N2 C29 H29A 108.3
C30 C29 H29B 108.3
N2 C29 H29B 108.3
H29A C29 H29B 107.4
C29 C30 C31 111.1(3)
C29 C30 H30A 109.4
C31 C30 H30A 109.4
C29 C30 H30B 109.4
C31 C30 H30B 109.4
H30A C30 H30B 108.0
C30 C31 C32 113.8(5)
C30 C31 H31A 108.8
C32 C31 H31A 108.8
C30 C31 H31B 108.8
C32 C31 H31B 108.8
H31A C31 H31B 107.7
C31 C32 H32A 109.5
C31 C32 H32B 109.5
H32A C32 H32B 109.5
C31 C32 H32C 109.5
H32A C32 H32C 109.5
H32B C32 H32C 109.5
O7 Mo1 O11 105.11(14)
O7 Mo1 O10 103.47(13)
O11 Mo1 O10 89.65(12)
O7 Mo1 O8 103.36(13)
O11 Mo1 O8 88.90(12)
O10 Mo1 O8 152.55(11)
O7 Mo1 O9 101.40(14)
O11 Mo1 O9 153.48(11)
O10 Mo1 O9 84.56(12)
O8 Mo1 O9 84.60(11)
O7 Mo1 O25 177.11(13)
O11 Mo1 O25 77.78(10)
O10 Mo1 O25 76.36(9)
O8 Mo1 O25 76.55(9)
O9 Mo1 O25 75.71(9)
O14 Mo2 O13 103.66(13)
O14 Mo2 O8 103.24(13)
O13 Mo2 O8 87.83(11)
O14 Mo2 O15 103.63(13)
O13 Mo2 O15 152.70(11)
O8 Mo2 O15 86.73(12)
O14 Mo2 O21 102.71(13)
O13 Mo2 O21 87.36(12)
O8 Mo2 O21 154.01(11)
O15 Mo2 O21 85.94(12)
O14 Mo2 O25 179.54(12)
O13 Mo2 O25 76.40(9)
O8 Mo2 O25 77.21(9)
O15 Mo2 O25 76.31(10)
O21 Mo2 O25 76.83(9)
O12 Mo3 O20 105.63(13)
O12 Mo3 O19 104.04(13)
O20 Mo3 O19 89.67(12)
O12 Mo3 O13 103.81(13)
O20 Mo3 O13 87.66(11)
O19 Mo3 O13 151.69(11)
O12 Mo3 O11 101.63(13)
O20 Mo3 O11 152.65(11)
O19 Mo3 O11 85.74(11)
O13 Mo3 O11 83.83(11)
O12 Mo3 O25 177.21(12)
O20 Mo3 O25 77.08(10)
O19 Mo3 O25 76.44(10)
O13 Mo3 O25 75.50(9)
O11 Mo3 O25 75.63(9)
O16 Mo4 O9 104.28(13)
O16 Mo4 O15 104.04(13)
O9 Mo4 O15 89.98(12)
O16 Mo4 O17 102.71(13)
O9 Mo4 O17 88.28(12)
O15 Mo4 O17 152.77(11)
O16 Mo4 O22 102.32(13)
O9 Mo4 O22 153.33(11)
O15 Mo4 O22 85.37(11)
O17 Mo4 O22 84.11(11)
O16 Mo4 O25 177.39(11)
O9 Mo4 O25 78.15(10)
O15 Mo4 O25 76.76(10)
O17 Mo4 O25 76.29(10)
O22 Mo4 O25 75.22(9)
O18 Mo5 O17 104.64(13)
O18 Mo5 O23 103.41(14)
O17 Mo5 O23 89.18(12)
O18 Mo5 O10 103.34(13)
O17 Mo5 O10 87.32(12)
O23 Mo5 O10 153.03(11)
O18 Mo5 O19 102.08(13)
O17 Mo5 O19 153.26(11)
O23 Mo5 O19 85.67(12)
O10 Mo5 O19 85.54(12)
O18 Mo5 O25 178.07(13)
O17 Mo5 O25 77.28(10)
O23 Mo5 O25 76.75(9)
O10 Mo5 O25 76.39(9)
O19 Mo5 O25 76.01(10)
O24 Mo6 O22 104.51(13)
O24 Mo6 O21 104.18(13)
O22 Mo6 O21 89.54(12)
O24 Mo6 O23 101.36(13)
O22 Mo6 O23 88.54(12)
O21 Mo6 O23 154.04(11)
O24 Mo6 O20 101.60(13)
O22 Mo6 O20 153.78(11)
O21 Mo6 O20 86.48(12)
O23 Mo6 O20 83.92(12)
O24 Mo6 O25 177.15(12)
O22 Mo6 O25 77.39(10)
O21 Mo6 O25 77.85(9)
O23 Mo6 O25 76.47(9)
O20 Mo6 O25 76.43(10)
H1N N1 H2N 128(6)
H1N N1 H3N 95(5)
H2N N1 H3N 113(6)
H1N N1 H4N 115(6)
H2N N1 H4N 103(5)
H3N N1 H4N 100(6)
C21 N2 C29 108.2(3)
C21 N2 C25 109.3(3)
C29 N2 C25 110.9(3)
C21 N2 C17 111.8(3)
C29 N2 C17 109.1(3)
C25 N2 C17 107.5(3)
C1 O1 C16 119.5(4)
C6 O2 C7 116.4(3)
C9 O3 C8 113.1(4)
C10 O4 C11 113.8(4)
C13 O5 C12 117.7(5)
C14 O6 C15 124.0(6)
Mo2 O8 Mo1 116.39(12)
Mo4 O9 Mo1 116.14(13)
Mo1 O10 Mo5 117.11(13)
Mo1 O11 Mo3 117.12(13)
Mo2 O13 Mo3 117.84(13)
Mo4 O15 Mo2 116.89(13)
Mo5 O17 Mo4 116.56(13)
Mo3 O19 Mo5 117.39(13)
Mo3 O20 Mo6 116.53(13)
Mo6 O21 Mo2 115.62(13)
Mo6 O22 Mo4 116.74(13)
Mo5 O23 Mo6 115.98(12)
Mo6 O25 Mo4 90.60(8)
Mo6 O25 Mo2 89.68(8)
Mo4 O25 Mo2 89.90(8)
Mo6 O25 Mo5 90.55(8)
Mo4 O25 Mo5 89.81(8)
Mo2 O25 Mo5 179.63(12)
Mo6 O25 Mo1 179.12(11)
Mo4 O25 Mo1 90.00(8)
Mo2 O25 Mo1 89.67(8)
Mo5 O25 Mo1 90.10(8)
Mo6 O25 Mo3 89.95(8)
Mo4 O25 Mo3 179.43(11)
Mo2 O25 Mo3 90.23(8)
Mo5 O25 Mo3 90.06(8)
Mo1 O25 Mo3 89.45(8)

loop_
_geom_bond_atom_site_label_1
_geom_bond_atom_site_label_2
_geom_bond_distance
C1 O1 1.361(5)
C1 C2 1.380(6)
C1 C6 1.389(6)
C2 C3 1.381(7)
C2 H2 0.9300
C3 C4 1.352(7)
C3 H3 0.9300
C4 C5 1.379(7)
C4 H4 0.9300
C5 C6 1.371(6)
C5 H5 0.9300
C6 O2 1.374(5)
C7 O2 1.434(5)
C7 C8 1.481(6)
C7 H7A 0.9700
C7 H7B 0.9700
C8 O3 1.419(5)
C8 H8A 0.9700
C8 H8B 0.9700
C9 O3 1.410(5)
C9 C10 1.476(7)
C9 H9A 0.9700
C9 H9B 0.9700
C10 O4 1.407(6)
C10 H10A 0.9700
C10 H10B 0.9700
C11 O4 1.411(6)
C11 C12 1.477(7)
C11 H11A 0.9700
C11 H11B 0.9700
C12 O5 1.414(7)
C12 H12A 0.9700
C12 H12B 0.9700
C13 O5 1.321(7)
C13 C14 1.409(9)
C13 H13A 0.9700
C13 H13B 0.9700
C14 O6 1.321(8)
C14 H14A 0.9700
C14 H14B 0.9700
C15 C16 1.243(8)
C15 O6 1.332(7)
C15 H15A 0.9700
C15 H15B 0.9700
C16 O1 1.412(6)
C16 H16A 0.9700
C16 H16B 0.9700
C17 C18 1.513(5)
C17 N2 1.524(4)
C17 H17A 0.9700
C17 H17B 0.9700
C18 C19 1.517(5)
C18 H18A 0.9700
C18 H18B 0.9700
C19 C20 1.500(5)
C19 H19A 0.9700
C19 H19B 0.9700
C20 H20A 0.9600
C20 H20B 0.9600
C20 H20C 0.9600
C21 C22 1.512(5)
C21 N2 1.516(5)
C21 H21A 0.9700
C21 H21B 0.9700
C22 C23 1.516(6)
C22 H22A 0.9700
C22 H22B 0.9700
C23 C24 1.491(6)
C23 H23A 0.9700
C23 H23B 0.9700
C24 H24A 0.9600
C24 H24B 0.9600
C24 H24C 0.9600
C25 C26 1.509(6)
C25 N2 1.518(5)
C25 H25A 0.9700
C25 H25B 0.9700
C26 C27 1.494(6)
C26 H26A 0.9700
C26 H26B 0.9700
C27 C28 1.508(7)
C27 H27A 0.9700
C27 H27B 0.9700
C28 H28A 0.9600
C28 H28B 0.9600
C28 H28C 0.9600
C29 C30 1.508(5)
C29 N2 1.517(5)
C29 H29A 0.9700
C29 H29B 0.9700
C30 C31 1.517(6)
C30 H30A 0.9700
C30 H30B 0.9700
C31 C32 1.519(7)
C31 H31A 0.9700
C31 H31B 0.9700
C32 H32A 0.9600
C32 H32B 0.9600
C32 H32C 0.9600
Mo1 O7 1.679(3)
Mo1 O11 1.862(3)
Mo1 O10 1.916(3)
Mo1 O8 1.931(3)
Mo1 O9 1.986(3)
Mo1 O25 2.326(2)
Mo2 O14 1.675(3)
Mo2 O13 1.906(3)
Mo2 O8 1.916(3)
Mo2 O15 1.927(3)
Mo2 O21 1.940(3)
Mo2 O25 2.311(2)
Mo3 O12 1.674(3)
Mo3 O20 1.885(3)
Mo3 O19 1.899(3)
Mo3 O13 1.932(3)
Mo3 O11 1.977(3)
Mo3 O25 2.328(2)
Mo4 O16 1.675(3)
Mo4 O9 1.876(3)
Mo4 O15 1.904(3)
Mo4 O17 1.946(3)
Mo4 O22 1.976(3)
Mo4 O25 2.309(2)
Mo5 O18 1.680(3)
Mo5 O17 1.889(3)
Mo5 O23 1.916(3)
Mo5 O10 1.932(3)
Mo5 O19 1.944(3)
Mo5 O25 2.312(2)
Mo6 O24 1.675(3)
Mo6 O22 1.871(3)
Mo6 O21 1.901(3)
Mo6 O23 1.949(3)
Mo6 O20 1.960(3)
Mo6 O25 2.299(2)
N1 H1N 0.97(7)
N1 H2N 0.85(6)
N1 H3N 0.94(8)
N1 H4N 0.73(5)

loop_
_geom_hbond_atom_site_label_D
_geom_hbond_atom_site_label_H
_geom_hbond_atom_site_label_A
_geom_hbond_distance_DH
_geom_hbond_distance_HA
_geom_hbond_distance_DA
_geom_hbond_angle_DHA
_geom_hbond_site_symmetry_A
N1 H2N O23 0.85(6) 2.24(7) 3.085(6) 172(6) .
N1 H4N O1 0.73(5) 2.32(5) 2.923(6) 141(5) .
N1 H4N O2 0.73(5) 2.28(5) 2.932(6) 150(5) .
N1 H3N O3 0.94(8) 2.16(8) 2.913(6) 136(6) .
N1 H3N O4 0.94(8) 2.16(8) 2.947(6) 140(7) .
N1 H1N O5 0.97(7) 2.12(7) 2.997(7) 150(6) .
N1 H1N O6 0.97(7) 2.18(7) 2.905(6) 131(5) .
C26 H26A O16 0.97 2.59 3.448(5) 147.1 .
C21 H21A O14 0.97 2.46 3.361(5) 155.2 1_455
C20 H20A O24 0.96 2.53 3.452(6) 160.5 2_666
C8 H8A O19 0.97 2.46 3.328(5) 148.4 .
C29 H29A O22 0.97 2.40 3.215(5) 141.2 .
